data_7249165
loop_
_publ_author_name
'Romero-Soto, Christian A.'
'Iglesias, Ana L.'
'Vel\'azquez-Ham, Amor F.'
'Camarena-D\'iaz, Juan P.'
'Correa-Ayala, Erick'
'Gomez-Lopez, Jessica L.'
'Ch\'avez, Daniel'
'Ochoa-Ter\'an, Adri\'an'
'Aguirre, Gerardo'
'Rheingold, Arnold L.'
'Grotjahn, Douglas B.'
'Parra-Hake, Miguel'
'Miranda-Soto, Valent\'in'

_publ_section_title
;
 Ruthenium complexes with triazenide ligands bearing an N-heterocyclic
 moiety, and their catalytic properties in the reduction of nitroarenes
;
_journal_issue 33
_journal_name_full 'RSC Advances'
_journal_page_first 24019
_journal_page_last 24030
_journal_paper_doi 10.1039/D4RA04813J
_journal_volume 14
_journal_year 2024
_chemical_formula_moiety 'C25 H24 Cl2 N4 Ru'
_chemical_formula_sum 'C25 H24 Cl2 N4 Ru'
_chemical_formula_weight 552.45
_space_group_crystal_system triclinic
_space_group_IT_number 2
_space_group_name_Hall '-P 1'
_space_group_name_H-M_alt 'P -1'
_atom_sites_solution_hydrogens geom
_atom_sites_solution_primary dual
_audit_creation_date 2023-01-24
_audit_creation_method
;
Olex2 1.3-ac4
(compiled 2020.11.27 svn.r5f609507 for Rigaku Oxford Diffraction, GUI svn.r6214)
;
_audit_update_record
;
2023-07-24 deposited with the CCDC.	2024-07-19 downloaded from the CCDC.
;
_cell_angle_alpha 102.034(6)
_cell_angle_beta 100.332(7)
_cell_angle_gamma 94.941(7)
_cell_formula_units_Z 4
_cell_length_a 9.8885(8)
_cell_length_b 14.1476(11)
_cell_length_c 17.6592(11)
_cell_measurement_reflns_used 6898
_cell_measurement_temperature 294.7(7)
_cell_measurement_theta_max 23.8530
_cell_measurement_theta_min 3.5350
_cell_volume 2357.4(3)
_computing_cell_refinement 'CrysAlisPro 1.171.41.119a (Rigaku OD, 2021)'
_computing_data_collection 'CrysAlisPro 1.171.41.119a (Rigaku OD, 2021)'
_computing_data_reduction 'CrysAlisPro 1.171.41.119a (Rigaku OD, 2021)'
_computing_molecular_graphics 'Olex2 1.3-ac4 (Dolomanov et al., 2009)'
_computing_publication_material 'Olex2 1.3-ac4 (Dolomanov et al., 2009)'
_computing_structure_refinement 'SHELXL 2018/3 (Sheldrick, 2015)'
_computing_structure_solution 'SHELXT 2018/2 (Sheldrick, 2018)'
_diffrn_ambient_environment air
_diffrn_ambient_temperature 294.7(7)
_diffrn_detector 'CCD plate'
_diffrn_detector_area_resol_mean 5.1970
_diffrn_detector_type AtlasS2
_diffrn_measured_fraction_theta_full 0.996
_diffrn_measured_fraction_theta_max 0.872
_diffrn_measurement_details
;
List of Runs (angles in degrees, time in seconds):

  # Type    Start    End  Width  t~exp~   \w     \q     \k     \f   Frames
#--------------------------------------------------------------------------
  1  \w    -15.00  31.00   1.00   94.97    --  -10.19 -99.00 -30.00   46
  2  \w    -43.00  21.00   1.00   94.97    --  -10.19  77.00  30.00   64
  3  \w    -14.00  85.00   1.00   94.97    --   10.98  38.00 -90.00   99
  4  \w    -29.00  48.00   1.00   94.97    --   10.98 -90.00 123.00   77
  5  \w    -14.00  85.00   1.00   94.97    --   10.98  38.00  30.00   99
  6  \w    -63.00  36.00   1.00   94.97    --   10.98 -38.00  90.00   99
  7  \w    -84.00  14.00   1.00   94.97    --  -10.19 -38.00  60.00   98
  8  \w    -43.00  21.00   1.00   94.97    --  -10.19  77.00 -30.00   64
  9  \w    -15.00  52.00   1.00   94.97    --   10.98 -99.00-150.00   67
 10  \w    -14.00  11.00   1.00   94.97    --   10.98  38.00 120.00   25
 11  \w    -42.00  44.00   1.00   94.97    --   10.98 -77.00 -90.00   86
;
_diffrn_measurement_device 'four-circle diffractometer'
_diffrn_measurement_device_type 'SuperNova, Dual, Cu at home/near, AtlasS2'
_diffrn_measurement_method '\w scans'
_diffrn_orient_matrix_type 'CrysAlisPro convention (1999,Acta A55,543-557)'
_diffrn_orient_matrix_UB_11 0.0295853000
_diffrn_orient_matrix_UB_12 -0.0065044000
_diffrn_orient_matrix_UB_13 0.0379456000
_diffrn_orient_matrix_UB_21 0.0597947000
_diffrn_orient_matrix_UB_22 0.0320566000
_diffrn_orient_matrix_UB_23 0.0008813000
_diffrn_orient_matrix_UB_31 -0.0308951000
_diffrn_orient_matrix_UB_32 0.0400239000
_diffrn_orient_matrix_UB_33 0.0178351000
_diffrn_radiation_monochromator mirror
_diffrn_radiation_probe x-ray
_diffrn_radiation_type 'Mo K\a'
_diffrn_radiation_wavelength 0.71073
_diffrn_reflns_av_R_equivalents 0.1741
_diffrn_reflns_av_unetI/netI 0.1640
_diffrn_reflns_Laue_measured_fraction_full 0.996
_diffrn_reflns_Laue_measured_fraction_max 0.872
_diffrn_reflns_limit_h_max 13
_diffrn_reflns_limit_h_min -13
_diffrn_reflns_limit_k_max 19
_diffrn_reflns_limit_k_min -19
_diffrn_reflns_limit_l_max 24
_diffrn_reflns_limit_l_min -22
_diffrn_reflns_number 51887
_diffrn_reflns_point_group_measured_fraction_full 0.996
_diffrn_reflns_point_group_measured_fraction_max 0.872
_diffrn_reflns_theta_full 25.242
_diffrn_reflns_theta_max 29.670
_diffrn_reflns_theta_min 3.352
_diffrn_source 'micro-focus sealed X-ray tube'
_diffrn_source_type 'SuperNova (Mo) X-ray Source'
_exptl_absorpt_coefficient_mu 0.912
_exptl_absorpt_correction_T_max 1.00000
_exptl_absorpt_correction_T_min 0.46543
_exptl_absorpt_correction_type multi-scan
_exptl_absorpt_process_details
;
CrysAlisPro 1.171.41.119a (Rigaku Oxford Diffraction, 2021)
Empirical absorption correction using spherical harmonics,
implemented in SCALE3 ABSPACK scaling algorithm.
;
_exptl_crystal_colour 'translucent intense orange'
_exptl_crystal_density_diffrn 1.557
_exptl_crystal_description plate
_exptl_crystal_F_000 1120
_exptl_crystal_size_max 0.187
_exptl_crystal_size_mid 0.168
_exptl_crystal_size_min 0.054
_refine_diff_density_max 1.685
_refine_diff_density_min -1.340
_refine_diff_density_rms 0.130
_refine_ls_extinction_method none
_refine_ls_goodness_of_fit_ref 1.022
_refine_ls_hydrogen_treatment constr
_refine_ls_matrix_type full
_refine_ls_number_parameters 583
_refine_ls_number_reflns 11636
_refine_ls_number_restraints 0
_refine_ls_restrained_S_all 1.022
_refine_ls_R_factor_all 0.1921
_refine_ls_R_factor_gt 0.0923
_refine_ls_shift/su_max 0.001
_refine_ls_shift/su_mean 0.000
_refine_ls_structure_factor_coef Fsqd
_refine_ls_weighting_details 'w=1/[\s^2^(Fo^2^)+(0.0902P)^2^+2.2090P] where P=(Fo^2^+2Fc^2^)/3'
_refine_ls_weighting_scheme calc
_refine_ls_wR_factor_gt 0.1928
_refine_ls_wR_factor_ref 0.2474
_reflns_Friedel_coverage 0.000
_reflns_number_gt 5698
_reflns_number_total 11636
_reflns_threshold_expression 'I > 2\s(I)'
_cod_data_source_file d4ra04813j2.cif
_cod_data_source_block ana173
_cod_database_code 7249165
_shelx_shelxl_version_number 2018/3
_chemical_oxdiff_formula CHClNRu
_shelx_space_group_comment
;
The symmetry employed for this shelxl refinement is uniquely defined
by the following loop, which should always be used as a source of
symmetry information in preference to the above space-group names.
They are only intended as comments.
;
_reflns_odcompleteness_completeness 99.59
_reflns_odcompleteness_iscentric 1
_reflns_odcompleteness_theta 26.32
_olex2_refinement_description
;
1. Fixed Uiso
 At 1.2 times of:
  All C(H) groups
 At 1.5 times of:
  All C(H,H,H) groups
2.a Ternary CH refined with riding coordinates:
 C22(H22), C47(H47)
2.b Aromatic/amide H refined with riding coordinates:
 C2(H2), C3(H3), C6(H6), C7(H7), C8(H8), C9(H9), C11(H11), C12(H12), C14(H14),
 C15(H15), C17(H17), C18(H18), C20(H20), C21(H21), C27(H27), C28(H28), C30(H30),
  C31(H31), C32(H32), C33(H33), C36(H36), C37(H37), C39(H39), C40(H40),
 C42(H42), C43(H43), C45(H45), C46(H46)
2.c Idealised Me refined as rotating group:
 C23(H23A,H23B,H23C), C24(H24A,H24B,H24C), C25(H25A,H25B,H25C), C48(H48A,H48B,
 H48C), C49(H49A,H49B,H49C), C50(H50A,H50B,H50C)
;
_olex2_submission_special_instructions 'No special instructions were received'
_oxdiff_exptl_absorpt_empirical_details
;
Empirical correction (ABSPACK) includes:
- Absorption correction using spherical harmonics
- Frame scaling
;
_oxdiff_exptl_absorpt_empirical_full_max 2.672
_oxdiff_exptl_absorpt_empirical_full_min 0.372

loop_
_space_group_symop_operation_xyz
'x, y, z'
'-x, -y, -z'

loop_
_atom_site_label
_atom_site_type_symbol
_atom_site_fract_x
_atom_site_fract_y
_atom_site_fract_z
_atom_site_U_iso_or_equiv
_atom_site_adp_type
_atom_site_occupancy
_atom_site_site_symmetry_order
_atom_site_calc_flag
_atom_site_refinement_flags_posn
_atom_site_refinement_flags_adp
_atom_site_refinement_flags_occupancy
_atom_site_disorder_assembly
_atom_site_disorder_group
Ru1 Ru 0.66548(6) 0.32482(4) 0.68380(4) 0.0433(2) Uani 1 1 d . . . . .
Cl1 Cl 0.8049(2) 0.47791(14) 0.70032(12) 0.0536(5) Uani 1 1 d . . . . .
Cl2 Cl 1.1400(5) 0.0517(3) 0.3502(2) 0.1437(16) Uani 1 1 d . . . . .
N1 N 0.5441(6) 0.3564(4) 0.5833(4) 0.0433(14) Uani 1 1 d . . . . .
N2 N 0.7074(7) 0.2772(5) 0.5206(4) 0.0527(17) Uani 1 1 d . . . . .
N3 N 0.7630(7) 0.2744(4) 0.5927(4) 0.0516(17) Uani 1 1 d . . . . .
N4 N 0.8762(7) 0.2381(5) 0.6081(4) 0.0579(18) Uani 1 1 d . . . . .
C1 C 0.5886(8) 0.3204(6) 0.5177(5) 0.0504(19) Uani 1 1 d . . . . .
C2 C 0.5212(9) 0.3301(6) 0.4427(5) 0.057(2) Uani 1 1 d . . . . .
H2 H 0.554864 0.303984 0.397969 0.068 Uiso 1 1 calc R U . . .
C3 C 0.4078(9) 0.3771(6) 0.4357(5) 0.058(2) Uani 1 1 d . . . . .
H3 H 0.363289 0.383257 0.386247 0.069 Uiso 1 1 calc R U . . .
C4 C 0.3579(9) 0.4165(5) 0.5031(5) 0.0505(19) Uani 1 1 d . . . . .
C5 C 0.4269(8) 0.4054(5) 0.5765(5) 0.0491(19) Uani 1 1 d . . . . .
C6 C 0.3771(9) 0.4460(6) 0.6436(5) 0.053(2) Uani 1 1 d . . . . .
H6 H 0.422353 0.441422 0.693393 0.063 Uiso 1 1 calc R U . . .
C7 C 0.2603(9) 0.4928(6) 0.6355(5) 0.056(2) Uani 1 1 d . . . . .
H7 H 0.226860 0.518548 0.680382 0.067 Uiso 1 1 calc R U . . .
C8 C 0.1920(9) 0.5025(6) 0.5631(6) 0.063(2) Uani 1 1 d . . . . .
H8 H 0.113595 0.534498 0.559160 0.076 Uiso 1 1 calc R U . . .
C9 C 0.2401(9) 0.4652(6) 0.4978(5) 0.061(2) Uani 1 1 d . . . . .
H9 H 0.194515 0.471872 0.448749 0.074 Uiso 1 1 calc R U . . .
C10 C 0.9334(9) 0.1958(6) 0.5411(5) 0.054(2) Uani 1 1 d . . . . .
C11 C 1.0574(12) 0.2379(8) 0.5328(8) 0.102(4) Uani 1 1 d . . . . .
H11 H 1.100605 0.295857 0.567468 0.123 Uiso 1 1 calc R U . . .
C12 C 1.1195(14) 0.1929(10) 0.4715(9) 0.125(5) Uani 1 1 d . . . . .
H12 H 1.201811 0.222563 0.463562 0.150 Uiso 1 1 calc R U . . .
C13 C 1.0595(13) 0.1072(8) 0.4245(7) 0.086(3) Uani 1 1 d . . . . .
C14 C 0.9406(11) 0.0656(7) 0.4341(6) 0.074(3) Uani 1 1 d . . . . .
H14 H 0.901114 0.005660 0.401151 0.089 Uiso 1 1 calc R U . . .
C15 C 0.8760(10) 0.1080(6) 0.4903(5) 0.068(3) Uani 1 1 d . . . . .
H15 H 0.791527 0.077877 0.495040 0.081 Uiso 1 1 calc R U . . .
C16 C 0.5676(9) 0.1847(6) 0.6944(5) 0.058(2) Uani 1 1 d . . . . .
C17 C 0.7101(9) 0.1979(6) 0.7299(5) 0.058(2) Uani 1 1 d . . . . .
H17 H 0.765494 0.150971 0.713521 0.069 Uiso 1 1 calc R U . . .
C18 C 0.7690(9) 0.2808(7) 0.7895(5) 0.058(2) Uani 1 1 d . . . . .
H18 H 0.863348 0.288561 0.811156 0.069 Uiso 1 1 calc R U . . .
C19 C 0.6893(11) 0.3509(6) 0.8164(5) 0.059(2) Uani 1 1 d . . . . .
C20 C 0.5483(10) 0.3396(6) 0.7819(5) 0.060(2) Uani 1 1 d . . . . .
H20 H 0.492843 0.385864 0.799519 0.072 Uiso 1 1 calc R U . . .
C21 C 0.4903(9) 0.2574(7) 0.7201(6) 0.060(2) Uani 1 1 d . . . . .
H21 H 0.397419 0.252183 0.696092 0.072 Uiso 1 1 calc R U . . .
C22 C 0.5115(14) 0.0943(7) 0.6271(7) 0.094(4) Uani 1 1 d . . . . .
H22 H 0.590210 0.079801 0.601925 0.113 Uiso 1 1 calc R U . . .
C23 C 0.405(2) 0.1065(11) 0.5653(9) 0.177(8) Uani 1 1 d . . . . .
H23A H 0.319645 0.109336 0.583405 0.265 Uiso 1 1 calc R U . . .
H23B H 0.395003 0.052416 0.520696 0.265 Uiso 1 1 calc R U . . .
H23C H 0.430022 0.165872 0.549963 0.265 Uiso 1 1 calc R U . . .
C24 C 0.4816(13) 0.0074(7) 0.6636(7) 0.096(4) Uani 1 1 d . . . . .
H24A H 0.564834 -0.002079 0.696928 0.144 Uiso 1 1 calc R U . . .
H24B H 0.449465 -0.050120 0.622190 0.144 Uiso 1 1 calc R U . . .
H24C H 0.411655 0.020061 0.694373 0.144 Uiso 1 1 calc R U . . .
C25 C 0.7554(14) 0.4414(7) 0.8805(5) 0.093(4) Uani 1 1 d . . . . .
H25A H 0.849338 0.457962 0.876043 0.140 Uiso 1 1 calc R U . . .
H25B H 0.754339 0.428234 0.931625 0.140 Uiso 1 1 calc R U . . .
H25C H 0.703952 0.494724 0.874229 0.140 Uiso 1 1 calc R U . . .
Ru2 Ru 0.24028(7) 0.73450(5) 0.88154(5) 0.0562(2) Uani 1 1 d . . . . .
Cl3 Cl 0.3552(2) 0.74764(17) 1.01517(14) 0.0680(6) Uani 1 1 d . . . . .
Cl4 Cl 0.2454(4) 0.1093(2) 0.8039(3) 0.1285(14) Uani 1 1 d . . . . .
N5 N 0.4370(7) 0.7388(4) 0.8556(4) 0.0517(16) Uani 1 1 d . . . . .
N6 N 0.3905(7) 0.5687(5) 0.8342(4) 0.0522(17) Uani 1 1 d . . . . .
N7 N 0.2783(7) 0.5936(5) 0.8634(4) 0.0547(17) Uani 1 1 d . . . . .
N8 N 0.1902(7) 0.5283(5) 0.8734(5) 0.067(2) Uani 1 1 d . . . . .
C26 C 0.4674(8) 0.6496(6) 0.8298(5) 0.0473(19) Uani 1 1 d . . . . .
C27 C 0.5879(9) 0.6355(7) 0.7947(5) 0.062(2) Uani 1 1 d . . . . .
H27 H 0.609393 0.573222 0.776252 0.074 Uiso 1 1 calc R U . . .
C28 C 0.6673(9) 0.7142(7) 0.7896(6) 0.068(3) Uani 1 1 d . . . . .
H28 H 0.741135 0.705621 0.763872 0.081 Uiso 1 1 calc R U . . .
C29 C 0.6439(9) 0.8089(7) 0.8215(6) 0.065(2) Uani 1 1 d . . . . .
C30 C 0.7315(11) 0.8931(8) 0.8216(6) 0.076(3) Uani 1 1 d . . . . .
H30 H 0.807588 0.886613 0.797591 0.091 Uiso 1 1 calc R U . . .
C31 C 0.7071(14) 0.9826(9) 0.8559(7) 0.098(4) Uani 1 1 d . . . . .
H31 H 0.764419 1.037142 0.853636 0.117 Uiso 1 1 calc R U . . .
C32 C 0.5980(13) 0.9940(7) 0.8942(7) 0.087(3) Uani 1 1 d . . . . .
H32 H 0.583422 1.055824 0.919198 0.105 Uiso 1 1 calc R U . . .
C33 C 0.5097(10) 0.9126(6) 0.8954(6) 0.068(3) Uani 1 1 d . . . . .
H33 H 0.437094 0.920288 0.922241 0.082 Uiso 1 1 calc R U . . .
C34 C 0.5287(9) 0.8194(6) 0.8569(5) 0.061(2) Uani 1 1 d . . . . .
C35 C 0.2163(8) 0.4286(6) 0.8539(6) 0.054(2) Uani 1 1 d . . . . .
C36 C 0.1328(9) 0.3677(6) 0.7889(5) 0.060(2) Uani 1 1 d . . . . .
H36 H 0.069531 0.392364 0.754874 0.072 Uiso 1 1 calc R U . . .
C37 C 0.1432(10) 0.2691(6) 0.7744(6) 0.066(2) Uani 1 1 d . . . . .
H37 H 0.087692 0.226823 0.730208 0.079 Uiso 1 1 calc R U . . .
C38 C 0.2353(11) 0.2346(6) 0.8253(7) 0.069(3) Uani 1 1 d . . . . .
C39 C 0.3162(10) 0.2924(7) 0.8902(6) 0.066(2) Uani 1 1 d . . . . .
H39 H 0.377671 0.266680 0.924386 0.079 Uiso 1 1 calc R U . . .
C40 C 0.3065(9) 0.3918(7) 0.9053(6) 0.067(2) Uani 1 1 d . . . . .
H40 H 0.361145 0.433257 0.950280 0.080 Uiso 1 1 calc R U . . .
C41 C 0.0512(9) 0.7814(8) 0.9175(7) 0.072(3) Uani 1 1 d . . . . .
C42 C 0.1327(10) 0.8627(6) 0.9089(6) 0.066(3) Uani 1 1 d . . . . .
H42 H 0.159357 0.917220 0.950632 0.079 Uiso 1 1 calc R U . . .
C43 C 0.1731(11) 0.8612(7) 0.8381(7) 0.084(3) Uani 1 1 d . . . . .
H43 H 0.222787 0.917336 0.832441 0.100 Uiso 1 1 calc R U . . .
C44 C 0.1429(12) 0.7774(8) 0.7718(7) 0.081(3) Uani 1 1 d . . . . .
C45 C 0.0651(11) 0.7012(9) 0.7833(7) 0.086(3) Uani 1 1 d . . . . .
H45 H 0.041950 0.646307 0.741823 0.104 Uiso 1 1 calc R U . . .
C46 C 0.0162(9) 0.6968(7) 0.8511(7) 0.071(3) Uani 1 1 d . . . . .
H46 H -0.037879 0.641217 0.854350 0.085 Uiso 1 1 calc R U . . .
C47 C 0.0158(11) 0.7853(8) 0.9954(8) 0.086(3) Uani 1 1 d . . . . .
H47 H 0.100971 0.809458 1.035372 0.103 Uiso 1 1 calc R U . . .
C48 C -0.0358(14) 0.6859(11) 1.0047(8) 0.124(5) Uani 1 1 d . . . . .
H48A H -0.124302 0.663005 0.970098 0.186 Uiso 1 1 calc R U . . .
H48B H -0.044949 0.689770 1.058469 0.186 Uiso 1 1 calc R U . . .
H48C H 0.029021 0.641417 0.991575 0.186 Uiso 1 1 calc R U . . .
C49 C -0.0868(15) 0.8561(10) 1.0107(8) 0.122(5) Uani 1 1 d . . . . .
H49A H -0.050372 0.918939 1.005300 0.183 Uiso 1 1 calc R U . . .
H49B H -0.102971 0.861022 1.063277 0.183 Uiso 1 1 calc R U . . .
H49C H -0.172409 0.833455 0.973193 0.183 Uiso 1 1 calc R U . . .
C50 C 0.2064(14) 0.7783(10) 0.6981(6) 0.117(5) Uani 1 1 d . . . . .
H50A H 0.242492 0.843856 0.699149 0.175 Uiso 1 1 calc R U . . .
H50B H 0.136218 0.753349 0.651215 0.175 Uiso 1 1 calc R U . . .
H50C H 0.279981 0.738233 0.698165 0.175 Uiso 1 1 calc R U . . .

loop_
_atom_site_aniso_label
_atom_site_aniso_U_11
_atom_site_aniso_U_22
_atom_site_aniso_U_33
_atom_site_aniso_U_23
_atom_site_aniso_U_13
_atom_site_aniso_U_12
Ru1 0.0417(4) 0.0456(4) 0.0442(4) 0.0119(3) 0.0094(3) 0.0087(3)
Cl1 0.0512(12) 0.0525(11) 0.0583(13) 0.0171(9) 0.0095(10) 0.0055(9)
Cl2 0.168(4) 0.153(3) 0.148(3) 0.029(3) 0.117(3) 0.061(3)
N1 0.038(3) 0.049(4) 0.042(4) 0.015(3) 0.002(3) 0.004(3)
N2 0.057(4) 0.060(4) 0.046(4) 0.016(3) 0.016(3) 0.012(3)
N3 0.057(4) 0.050(4) 0.052(4) 0.014(3) 0.015(4) 0.015(3)
N4 0.044(4) 0.067(4) 0.066(5) 0.015(4) 0.015(4) 0.019(4)
C1 0.048(5) 0.060(5) 0.044(5) 0.014(4) 0.005(4) 0.013(4)
C2 0.052(5) 0.065(5) 0.051(5) 0.011(4) 0.009(4) 0.004(4)
C3 0.050(5) 0.075(6) 0.046(5) 0.023(4) -0.003(4) 0.003(4)
C4 0.056(5) 0.043(4) 0.048(5) 0.009(4) 0.003(4) 0.004(4)
C5 0.044(4) 0.044(4) 0.061(5) 0.017(4) 0.010(4) 0.000(4)
C6 0.053(5) 0.054(5) 0.049(5) 0.009(4) 0.005(4) 0.010(4)
C7 0.055(5) 0.063(5) 0.045(5) 0.004(4) 0.005(4) 0.016(4)
C8 0.045(5) 0.072(6) 0.070(6) 0.020(5) -0.002(5) 0.014(4)
C9 0.055(5) 0.067(6) 0.057(6) 0.016(4) -0.004(5) 0.011(5)
C10 0.051(5) 0.053(5) 0.060(5) 0.015(4) 0.011(4) 0.012(4)
C11 0.093(8) 0.072(7) 0.135(11) -0.016(7) 0.069(8) -0.028(6)
C12 0.105(10) 0.118(11) 0.164(14) 0.011(10) 0.094(10) -0.010(8)
C13 0.093(9) 0.080(7) 0.108(9) 0.025(7) 0.065(8) 0.026(7)
C14 0.089(8) 0.068(6) 0.064(6) 0.006(5) 0.025(6) 0.007(6)
C15 0.065(6) 0.066(6) 0.067(6) -0.006(5) 0.032(5) -0.004(5)
C16 0.055(5) 0.063(5) 0.052(5) 0.019(4) 0.006(4) -0.005(4)
C17 0.062(6) 0.046(5) 0.072(6) 0.024(4) 0.019(5) 0.014(4)
C18 0.043(5) 0.080(6) 0.055(5) 0.031(5) 0.005(4) 0.005(4)
C19 0.095(7) 0.050(5) 0.038(5) 0.022(4) 0.014(5) 0.012(5)
C20 0.082(7) 0.063(6) 0.056(5) 0.030(5) 0.037(5) 0.034(5)
C21 0.048(5) 0.073(6) 0.077(7) 0.036(5) 0.031(5) 0.012(5)
C22 0.119(10) 0.061(6) 0.093(8) 0.023(6) 0.004(8) -0.022(6)
C23 0.24(2) 0.111(11) 0.131(13) 0.039(10) -0.059(14) -0.087(12)
C24 0.119(10) 0.058(6) 0.100(8) 0.022(6) 0.000(7) -0.010(6)
C25 0.167(12) 0.061(6) 0.040(5) 0.006(4) 0.007(6) -0.013(7)
Ru2 0.0431(4) 0.0423(4) 0.0800(6) 0.0102(3) 0.0058(4) 0.0106(3)
Cl3 0.0599(14) 0.0698(14) 0.0738(16) 0.0191(12) 0.0078(12) 0.0104(11)
Cl4 0.166(3) 0.0594(17) 0.189(4) 0.041(2) 0.081(3) 0.044(2)
N5 0.048(4) 0.044(4) 0.058(4) 0.009(3) 0.002(3) 0.002(3)
N6 0.051(4) 0.048(4) 0.059(4) 0.011(3) 0.013(3) 0.017(3)
N7 0.046(4) 0.045(4) 0.072(5) 0.016(3) 0.008(4) 0.008(3)
N8 0.051(4) 0.046(4) 0.103(6) 0.015(4) 0.016(4) 0.008(3)
C26 0.045(5) 0.047(5) 0.047(5) 0.004(4) 0.009(4) 0.007(4)
C27 0.055(5) 0.068(6) 0.065(6) 0.019(5) 0.016(5) 0.007(5)
C28 0.038(5) 0.088(7) 0.084(7) 0.031(6) 0.019(5) 0.011(5)
C29 0.051(5) 0.077(6) 0.067(6) 0.027(5) 0.001(5) -0.004(5)
C30 0.068(7) 0.084(7) 0.072(7) 0.026(6) 0.006(5) -0.011(6)
C31 0.098(10) 0.092(9) 0.102(9) 0.040(7) 0.010(8) -0.015(7)
C32 0.095(9) 0.061(6) 0.096(8) 0.022(6) -0.002(7) -0.009(6)
C33 0.077(7) 0.053(5) 0.071(6) 0.014(5) 0.009(5) -0.005(5)
C34 0.055(5) 0.057(5) 0.062(6) 0.015(4) -0.007(5) -0.003(4)
C35 0.037(4) 0.050(5) 0.083(7) 0.022(5) 0.021(5) 0.008(4)
C36 0.054(5) 0.067(6) 0.066(6) 0.031(5) 0.016(5) 0.012(5)
C37 0.059(6) 0.058(6) 0.077(7) 0.004(5) 0.026(5) -0.004(5)
C38 0.067(6) 0.054(5) 0.106(8) 0.036(6) 0.042(6) 0.019(5)
C39 0.058(6) 0.066(6) 0.082(7) 0.033(5) 0.010(5) 0.015(5)
C40 0.049(5) 0.080(7) 0.076(7) 0.024(5) 0.016(5) 0.002(5)
C41 0.039(5) 0.086(7) 0.097(8) 0.025(6) 0.021(5) 0.021(5)
C42 0.068(6) 0.036(5) 0.088(7) -0.006(4) 0.021(6) 0.011(4)
C43 0.081(7) 0.050(6) 0.106(9) 0.012(6) -0.017(7) 0.023(5)
C44 0.071(7) 0.080(7) 0.098(9) 0.037(7) 0.007(6) 0.021(6)
C45 0.059(7) 0.110(10) 0.086(8) 0.016(7) 0.000(6) 0.038(7)
C46 0.035(5) 0.057(6) 0.115(9) 0.030(6) -0.009(5) 0.006(4)
C47 0.064(7) 0.071(7) 0.126(10) 0.032(7) 0.011(7) 0.020(5)
C48 0.114(11) 0.178(15) 0.103(10) 0.050(10) 0.049(9) 0.046(10)
C49 0.137(12) 0.148(12) 0.099(10) 0.027(9) 0.055(9) 0.055(10)
C50 0.144(12) 0.175(13) 0.047(6) 0.036(7) 0.015(7) 0.082(10)

loop_
_atom_type_symbol
_atom_type_description
_atom_type_scat_dispersion_real
_atom_type_scat_dispersion_imag
_atom_type_scat_source
C C 0.0033 0.0016 'International Tables Vol C Tables 4.2.6.8 and 6.1.1.4'
H H 0.0000 0.0000 'International Tables Vol C Tables 4.2.6.8 and 6.1.1.4'
N N 0.0061 0.0033 'International Tables Vol C Tables 4.2.6.8 and 6.1.1.4'
Cl Cl 0.1484 0.1585 'International Tables Vol C Tables 4.2.6.8 and 6.1.1.4'
Ru Ru -1.2594 0.8363 'International Tables Vol C Tables 4.2.6.8 and 6.1.1.4'

loop_
_geom_angle_atom_site_label_1
_geom_angle_atom_site_label_2
_geom_angle_atom_site_label_3
_geom_angle
_geom_angle_site_symmetry_1
_geom_angle_site_symmetry_3
_geom_angle_publ_flag
N1 Ru1 Cl1 87.28(17) . . ?
N1 Ru1 C16 105.6(3) . . ?
N1 Ru1 C17 138.1(3) . . ?
N1 Ru1 C18 173.0(3) . . ?
N1 Ru1 C19 141.9(3) . . ?
N1 Ru1 C20 109.9(3) . . ?
N1 Ru1 C21 94.3(3) . . ?
N3 Ru1 Cl1 86.07(19) . . ?
N3 Ru1 N1 75.1(2) . . ?
N3 Ru1 C16 98.5(3) . . ?
N3 Ru1 C17 89.0(3) . . ?
N3 Ru1 C18 108.2(3) . . ?
N3 Ru1 C19 142.5(3) . . ?
N3 Ru1 C20 165.5(3) . . ?
N3 Ru1 C21 130.4(3) . . ?
C16 Ru1 Cl1 167.0(2) . . ?
C16 Ru1 C18 68.0(3) . . ?
C16 Ru1 C19 79.5(3) . . ?
C16 Ru1 C20 67.1(3) . . ?
C17 Ru1 Cl1 130.8(3) . . ?
C17 Ru1 C16 37.9(3) . . ?
C17 Ru1 C18 37.5(3) . . ?
C17 Ru1 C19 66.4(3) . . ?
C17 Ru1 C20 78.3(3) . . ?
C18 Ru1 Cl1 99.1(2) . . ?
C18 Ru1 C19 36.1(3) . . ?
C18 Ru1 C20 65.3(3) . . ?
C19 Ru1 Cl1 89.5(2) . . ?
C20 Ru1 Cl1 107.5(3) . . ?
C20 Ru1 C19 36.3(3) . . ?
C21 Ru1 Cl1 142.6(3) . . ?
C21 Ru1 C16 37.0(3) . . ?
C21 Ru1 C17 66.9(3) . . ?
C21 Ru1 C18 78.8(3) . . ?
C21 Ru1 C19 66.7(4) . . ?
C21 Ru1 C20 37.4(3) . . ?
C1 N1 Ru1 111.8(5) . . ?
C1 N1 C5 118.1(6) . . ?
C5 N1 Ru1 130.1(5) . . ?
N3 N2 C1 111.6(6) . . ?
N2 N3 Ru1 120.0(5) . . ?
N4 N3 Ru1 118.8(5) . . ?
N4 N3 N2 121.2(7) . . ?
N3 N4 C10 116.4(7) . . ?
N1 C1 N2 121.2(7) . . ?
N1 C1 C2 122.0(7) . . ?
N2 C1 C2 116.7(7) . . ?
C3 C2 C1 120.2(8) . . ?
C2 C3 C4 119.7(8) . . ?
C3 C4 C5 118.7(7) . . ?
C3 C4 C9 121.2(8) . . ?
C5 C4 C9 120.1(8) . . ?
C4 C5 N1 121.3(7) . . ?
C6 C5 N1 120.5(7) . . ?
C6 C5 C4 118.2(7) . . ?
C7 C6 C5 119.5(8) . . ?
C8 C7 C6 122.0(8) . . ?
C9 C8 C7 119.2(8) . . ?
C8 C9 C4 120.8(8) . . ?
C11 C10 N4 118.9(8) . . ?
C11 C10 C15 118.3(8) . . ?
C15 C10 N4 122.4(8) . . ?
C10 C11 C12 119.3(10) . . ?
C13 C12 C11 119.7(10) . . ?
C12 C13 Cl2 118.8(9) . . ?
C14 C13 Cl2 120.5(10) . . ?
C14 C13 C12 120.7(10) . . ?
C13 C14 C15 121.3(10) . . ?
C14 C15 C10 120.7(9) . . ?
C17 C16 Ru1 70.2(5) . . ?
C17 C16 C22 118.1(9) . . ?
C21 C16 Ru1 70.6(5) . . ?
C21 C16 C17 117.1(8) . . ?
C21 C16 C22 124.6(9) . . ?
C22 C16 Ru1 126.9(6) . . ?
C16 C17 Ru1 71.9(5) . . ?
C18 C17 Ru1 72.4(5) . . ?
C18 C17 C16 121.0(8) . . ?
C17 C18 Ru1 70.1(5) . . ?
C19 C18 Ru1 74.4(5) . . ?
C19 C18 C17 121.0(8) . . ?
C18 C19 Ru1 69.5(5) . . ?
C18 C19 C20 118.9(8) . . ?
C18 C19 C25 120.4(10) . . ?
C20 C19 Ru1 71.0(5) . . ?
C20 C19 C25 120.7(9) . . ?
C25 C19 Ru1 129.6(6) . . ?
C19 C20 Ru1 72.8(5) . . ?
C19 C20 C21 119.8(7) . . ?
C21 C20 Ru1 68.6(4) . . ?
C16 C21 Ru1 72.4(5) . . ?
C16 C21 C20 122.0(8) . . ?
C20 C21 Ru1 74.0(5) . . ?
C23 C22 C16 116.4(11) . . ?
C23 C22 C24 115.9(11) . . ?
C24 C22 C16 108.5(9) . . ?
N5 Ru2 Cl3 85.81(19) . . ?
N5 Ru2 C41 161.3(3) . . ?
N5 Ru2 C42 124.3(3) . . ?
N5 Ru2 C43 99.2(4) . . ?
N5 Ru2 C44 94.5(4) . . ?
N5 Ru2 C45 117.6(4) . . ?
N5 Ru2 C46 153.3(4) . . ?
N7 Ru2 Cl3 85.4(2) . . ?
N7 Ru2 N5 75.7(3) . . ?
N7 Ru2 C41 122.8(4) . . ?
N7 Ru2 C42 160.0(3) . . ?
N7 Ru2 C43 151.8(4) . . ?
N7 Ru2 C44 113.8(4) . . ?
N7 Ru2 C45 92.3(4) . . ?
N7 Ru2 C46 94.0(3) . . ?
C41 Ru2 Cl3 92.5(3) . . ?
C41 Ru2 C42 37.2(3) . . ?
C41 Ru2 C43 66.1(4) . . ?
C41 Ru2 C44 80.9(4) . . ?
C42 Ru2 Cl3 94.9(3) . . ?
C42 Ru2 C43 36.5(4) . . ?
C42 Ru2 C44 68.7(4) . . ?
C43 Ru2 Cl3 122.3(3) . . ?
C43 Ru2 C44 38.2(4) . . ?
C44 Ru2 Cl3 160.3(3) . . ?
C45 Ru2 Cl3 155.2(4) . . ?
C45 Ru2 C41 68.1(4) . . ?
C45 Ru2 C42 79.1(4) . . ?
C45 Ru2 C43 65.1(4) . . ?
C45 Ru2 C44 35.5(4) . . ?
C45 Ru2 C46 37.1(4) . . ?
C46 Ru2 Cl3 118.3(3) . . ?
C46 Ru2 C41 39.0(4) . . ?
C46 Ru2 C42 68.2(3) . . ?
C46 Ru2 C43 78.1(4) . . ?
C46 Ru2 C44 66.8(4) . . ?
C26 N5 Ru2 111.1(5) . . ?
C26 N5 C34 120.0(7) . . ?
C34 N5 Ru2 128.7(5) . . ?
C26 N6 N7 109.3(6) . . ?
N6 N7 Ru2 119.5(5) . . ?
N8 N7 Ru2 119.8(5) . . ?
N8 N7 N6 120.5(6) . . ?
N7 N8 C35 117.8(7) . . ?
N5 C26 N6 123.1(7) . . ?
N5 C26 C27 120.4(8) . . ?
N6 C26 C27 116.5(7) . . ?
C28 C27 C26 118.3(8) . . ?
C27 C28 C29 122.5(9) . . ?
C28 C29 C30 123.6(10) . . ?
C28 C29 C34 117.4(9) . . ?
C34 C29 C30 119.0(9) . . ?
C31 C30 C29 121.2(11) . . ?
C30 C31 C32 120.6(11) . . ?
C31 C32 C33 119.7(11) . . ?
C32 C33 C34 120.8(10) . . ?
N5 C34 C29 120.8(8) . . ?
N5 C34 C33 120.6(9) . . ?
C33 C34 C29 118.6(9) . . ?
C36 C35 N8 117.9(8) . . ?
C36 C35 C40 120.2(8) . . ?
C40 C35 N8 121.0(9) . . ?
C35 C36 C37 119.3(8) . . ?
C38 C37 C36 119.4(9) . . ?
C37 C38 Cl4 117.6(9) . . ?
C39 C38 Cl4 119.9(8) . . ?
C39 C38 C37 122.5(8) . . ?
C38 C39 C40 118.5(8) . . ?
C35 C40 C39 120.0(9) . . ?
C42 C41 Ru2 71.4(5) . . ?
C42 C41 C46 118.0(9) . . ?
C42 C41 C47 117.0(10) . . ?
C46 C41 Ru2 69.9(5) . . ?
C46 C41 C47 124.8(10) . . ?
C47 C41 Ru2 126.1(7) . . ?
C41 C42 Ru2 71.4(5) . . ?
C43 C42 Ru2 72.0(5) . . ?
C43 C42 C41 119.3(9) . . ?
C42 C43 Ru2 71.4(6) . . ?
C42 C43 C44 123.9(11) . . ?
C44 C43 Ru2 72.0(5) . . ?
C43 C44 Ru2 69.8(6) . . ?
C43 C44 C50 120.3(11) . . ?
C45 C44 Ru2 69.4(6) . . ?
C45 C44 C43 114.3(11) . . ?
C45 C44 C50 125.4(12) . . ?
C50 C44 Ru2 126.6(7) . . ?
C44 C45 Ru2 75.0(7) . . ?
C44 C45 C46 126.0(11) . . ?
C46 C45 Ru2 72.0(6) . . ?
C41 C46 Ru2 71.1(5) . . ?
C45 C46 Ru2 70.9(6) . . ?
C45 C46 C41 118.4(10) . . ?
C41 C47 C48 111.9(10) . . ?
C41 C47 C49 111.0(9) . . ?
C49 C47 C48 111.4(11) . . ?

loop_
_geom_bond_atom_site_label_1
_geom_bond_atom_site_label_2
_geom_bond_distance
_geom_bond_site_symmetry_2
_geom_bond_publ_flag
Ru1 Cl1 2.399(2) . ?
Ru1 N1 2.109(6) . ?
Ru1 N3 2.055(6) . ?
Ru1 C16 2.189(8) . ?
Ru1 C17 2.167(7) . ?
Ru1 C18 2.197(8) . ?
Ru1 C19 2.259(8) . ?
Ru1 C20 2.236(8) . ?
Ru1 C21 2.166(8) . ?
Cl2 C13 1.739(10) . ?
N1 C1 1.330(10) . ?
N1 C5 1.401(9) . ?
N2 N3 1.304(9) . ?
N2 C1 1.368(9) . ?
N3 N4 1.280(8) . ?
N4 C10 1.443(10) . ?
C1 C2 1.411(11) . ?
C2 C3 1.352(11) . ?
C3 C4 1.397(11) . ?
C4 C5 1.399(11) . ?
C4 C9 1.403(11) . ?
C5 C6 1.396(11) . ?
C6 C7 1.380(11) . ?
C7 C8 1.375(11) . ?
C8 C9 1.348(12) . ?
C10 C11 1.361(13) . ?
C10 C15 1.379(11) . ?
C11 C12 1.405(15) . ?
C12 C13 1.338(16) . ?
C13 C14 1.323(14) . ?
C14 C15 1.342(12) . ?
C16 C17 1.415(12) . ?
C16 C21 1.383(11) . ?
C16 C22 1.537(13) . ?
C17 C18 1.403(12) . ?
C18 C19 1.381(12) . ?
C19 C20 1.398(13) . ?
C19 C25 1.527(12) . ?
C20 C21 1.414(13) . ?
C22 C23 1.421(17) . ?
C22 C24 1.533(13) . ?
Ru2 Cl3 2.390(3) . ?
Ru2 N5 2.076(7) . ?
Ru2 N7 2.030(6) . ?
Ru2 C41 2.192(8) . ?
Ru2 C42 2.192(8) . ?
Ru2 C43 2.200(9) . ?
Ru2 C44 2.231(11) . ?
Ru2 C45 2.162(10) . ?
Ru2 C46 2.176(9) . ?
Cl4 C38 1.750(9) . ?
N5 C26 1.329(9) . ?
N5 C34 1.387(11) . ?
N6 N7 1.348(9) . ?
N6 C26 1.342(10) . ?
N7 N8 1.276(9) . ?
N8 C35 1.438(10) . ?
C26 C27 1.449(11) . ?
C27 C28 1.334(12) . ?
C28 C29 1.398(13) . ?
C29 C30 1.410(13) . ?
C29 C34 1.399(13) . ?
C30 C31 1.347(15) . ?
C31 C32 1.376(16) . ?
C32 C33 1.390(13) . ?
C33 C34 1.396(12) . ?
C35 C36 1.365(12) . ?
C35 C40 1.370(12) . ?
C36 C37 1.381(12) . ?
C37 C38 1.356(13) . ?
C38 C39 1.338(13) . ?
C39 C40 1.391(12) . ?
C41 C42 1.397(13) . ?
C41 C46 1.458(14) . ?
C41 C47 1.470(15) . ?
C42 C43 1.377(14) . ?
C43 C44 1.450(14) . ?
C44 C45 1.342(15) . ?
C44 C50 1.545(15) . ?
C45 C46 1.380(15) . ?
C47 C48 1.506(16) . ?
C47 C49 1.506(14) . ?
